data_7028344
loop_
_publ_author_name
'Hou, Yin-Ling'
'Cheng, Rui-Rui'
'Xiong, Gang'
'Cui, Jian-Zhong'
'Zhao, Bin'

_publ_section_title
;
 Structures, luminescent and magnetic properties of a series of
 (3,6)-connected lanthanide-organic frameworks.
;
_journal_issue 4
_journal_name_full 'Dalton transactions (Cambridge, England : 2003)'
_journal_page_first 1814
_journal_page_last 1820
_journal_paper_doi 10.1039/c3dt52305e
_journal_volume 43
_journal_year 2014
_chemical_formula_sum 'C30 H23 Eu O17 S2'
_chemical_formula_weight 871.56
_chemical_name_systematic
; 
 ? 
;
_space_group_IT_number 14
_symmetry_cell_setting monoclinic
_symmetry_space_group_name_Hall '-P 2ybc'
_symmetry_space_group_name_H-M 'P 1 21/c 1'
_atom_sites_solution_hydrogens geom
_atom_sites_solution_primary direct
_atom_sites_solution_secondary difmap
_audit_creation_method SHELXL-97
_cell_angle_alpha 90.00
_cell_angle_beta 94.907(8)
_cell_angle_gamma 90.00
_cell_formula_units_Z 4
_cell_length_a 23.428(2)
_cell_length_b 14.0753(13)
_cell_length_c 9.8845(8)
_cell_measurement_reflns_used 1923
_cell_measurement_temperature 124(2)
_cell_measurement_theta_max 29.1472
_cell_measurement_theta_min 2.8885
_cell_volume 3247.5(5)
_computing_cell_refinement
;
CrysAlisPro, Agilent Technologies,
Version 1.171.35.21 (release 20-01-2012 CrysAlis171 .NET)
(compiled Jan 23 2012,18:06:46)
;
_computing_data_collection
;
CrysAlisPro, Agilent Technologies,
Version 1.171.35.21 (release 20-01-2012 CrysAlis171 .NET)
(compiled Jan 23 2012,18:06:46)
;
_computing_data_reduction
;
CrysAlisPro, Agilent Technologies,
Version 1.171.35.21 (release 20-01-2012 CrysAlis171 .NET)
(compiled Jan 23 2012,18:06:46)
;
_computing_molecular_graphics 'Bruker SHELXTL'
_computing_publication_material 'Bruker SHELXTL'
_computing_structure_refinement 'SHELXL-97 (Sheldrick, 1997)'
_computing_structure_solution 'SHELXS-97 (Sheldrick, 1990)'
_diffrn_ambient_temperature 124(2)
_diffrn_detector_area_resol_mean 16.2116
_diffrn_measured_fraction_theta_full 0.998
_diffrn_measured_fraction_theta_max 0.998
_diffrn_measurement_device_type 'SuperNova, Single source at offset), Eos'
_diffrn_measurement_method '\w scans'
_diffrn_radiation_monochromator graphite
_diffrn_radiation_source 'fine-focus sealed tube'
_diffrn_radiation_type MoK\a
_diffrn_radiation_wavelength 0.71073
_diffrn_reflns_av_R_equivalents 0.0816
_diffrn_reflns_av_sigmaI/netI 0.1342
_diffrn_reflns_limit_h_max 27
_diffrn_reflns_limit_h_min -27
_diffrn_reflns_limit_k_max 14
_diffrn_reflns_limit_k_min -16
_diffrn_reflns_limit_l_max 11
_diffrn_reflns_limit_l_min -11
_diffrn_reflns_number 13629
_diffrn_reflns_theta_full 25.01
_diffrn_reflns_theta_max 25.01
_diffrn_reflns_theta_min 2.89
_exptl_absorpt_coefficient_mu 2.140
_exptl_absorpt_correction_T_max 0.7833
_exptl_absorpt_correction_T_min 0.6061
_exptl_absorpt_correction_type multi-scan
_exptl_absorpt_process_details
;
CrysAlisPro, Agilent Technologies,
Version 1.171.35.21 (release 20-01-2012 CrysAlis171 .NET)
(compiled Jan 23 2012,18:06:46)
Empirical absorption correction using spherical harmonics,
 implemented in SCALE3 ABSPACK scaling algorithm.
;
_exptl_crystal_colour lightpink
_exptl_crystal_density_diffrn 1.783
_exptl_crystal_density_meas ?
_exptl_crystal_density_method 'not measured'
_exptl_crystal_description needle
_exptl_crystal_F_000 1736
_exptl_crystal_size_max 0.26
_exptl_crystal_size_mid 0.15
_exptl_crystal_size_min 0.12
_refine_diff_density_max 1.147
_refine_diff_density_min -0.846
_refine_diff_density_rms 0.175
_refine_ls_extinction_method none
_refine_ls_goodness_of_fit_ref 1.061
_refine_ls_hydrogen_treatment Constrained
_refine_ls_matrix_type full
_refine_ls_number_parameters 455
_refine_ls_number_reflns 5719
_refine_ls_number_restraints 660
_refine_ls_restrained_S_all 1.016
_refine_ls_R_factor_all 0.1042
_refine_ls_R_factor_gt 0.0595
_refine_ls_shift/su_max 0.001
_refine_ls_shift/su_mean 0.000
_refine_ls_structure_factor_coef Fsqd
_refine_ls_weighting_details 'calc w=1/[\s^2^(Fo^2^)+(0.0294P)^2^+0.6934P] where P=(Fo^2^+2Fc^2^)/3'
_refine_ls_weighting_scheme calc
_refine_ls_wR_factor_gt 0.1142
_refine_ls_wR_factor_ref 0.1342
_reflns_number_gt 3639
_reflns_number_total 5719
_reflns_threshold_expression >2sigma(I)
_cod_data_source_file c3dt52305e.txt
_cod_data_source_block 2
_cod_depositor_comments
;
The following automatic conversions were performed:

'_symmetry_cell_setting' value 'Monoclinic' changed to 'monoclinic'
according to
/usr/data/users/saulius/automatic-downloads/current/RSC/lib/dictionaries/cif_core.dic
dictionary named 'cif_core.dic' version 2.4.2 from 2011-04-26.

Automatic conversion script
Id: cif_fix_values 2281 2013-09-26 08:29:07Z andrius 

The following automatic conversions were performed:

'_exptl_crystal_density_meas' value 'none' was changed to '?' - the
value is perceived as not measured.

Automatic conversion script
Id: cif_fix_values 3008 2015-01-20 13:52:24Z robertas 
;
_cod_original_sg_symbol_H-M P21/c
_cod_database_code 7028344

loop_
_symmetry_equiv_pos_as_xyz
'x, y, z'
'-x, y+1/2, -z+1/2'
'-x, -y, -z'
'x, -y-1/2, z-1/2'

loop_
_atom_site_label
_atom_site_type_symbol
_atom_site_fract_x
_atom_site_fract_y
_atom_site_fract_z
_atom_site_U_iso_or_equiv
_atom_site_adp_type
_atom_site_occupancy
_atom_site_symmetry_multiplicity
_atom_site_calc_flag
_atom_site_refinement_flags
C30 C -0.2611(5) 0.7578(8) 0.9422(11) 0.050(3) Uani 1 1 d U
H30A H -0.2950 0.7678 0.8824 0.075 Uiso 1 1 calc R
H30B H -0.2498 0.8166 0.9859 0.075 Uiso 1 1 calc R
H30C H -0.2686 0.7115 1.0096 0.075 Uiso 1 1 calc R
C16 C 0.1302(4) 0.6818(6) 0.5239(9) 0.0187(18) Uani 1 1 d U
C1 C 0.3196(4) 0.7073(6) 0.0942(8) 0.0148(16) Uani 1 1 d U
C12 C 0.6780(4) 0.5115(6) -0.3382(8) 0.0174(16) Uani 1 1 d U
C3 C 0.4205(3) 0.6825(6) 0.1888(8) 0.0181(16) Uani 1 1 d U
H3 H 0.4102 0.7024 0.2731 0.022 Uiso 1 1 calc R
C7 C 0.3945(4) 0.6483(6) -0.0488(8) 0.0165(16) Uani 1 1 d U
H7 H 0.3667 0.6450 -0.1218 0.020 Uiso 1 1 calc R
C20 C -0.0396(4) 0.6144(6) 0.6178(9) 0.0203(16) Uani 1 1 d U
C4 C 0.4774(4) 0.6552(6) 0.1721(9) 0.0205(17) Uani 1 1 d U
H4 H 0.5051 0.6558 0.2454 0.025 Uiso 1 1 calc R
C17 C 0.0714(4) 0.6561(6) 0.5562(8) 0.0204(16) Uani 1 1 d U
C29 C -0.2062(4) 1.0424(7) 0.6666(9) 0.0242(18) Uani 1 1 d U
C5 C 0.4911(4) 0.6282(7) 0.0479(9) 0.0219(17) Uani 1 1 d U
C21 C -0.0297(4) 0.6273(6) 0.4862(9) 0.0229(18) Uani 1 1 d U
H21 H -0.0595 0.6222 0.4180 0.028 Uiso 1 1 calc R
C2 C 0.3803(4) 0.6794(6) 0.0783(8) 0.0173(16) Uani 1 1 d U
C18 C 0.0597(4) 0.6404(7) 0.6894(9) 0.0245(17) Uani 1 1 d U
H18 H 0.0895 0.6434 0.7577 0.029 Uiso 1 1 calc R
C11 C 0.6987(4) 0.4996(6) -0.2031(8) 0.0198(17) Uani 1 1 d U
H11 H 0.7304 0.4612 -0.1809 0.024 Uiso 1 1 calc R
C6 C 0.4512(4) 0.6221(6) -0.0646(8) 0.0205(16) Uani 1 1 d U
C13 C 0.6314(4) 0.5695(6) -0.3713(9) 0.0223(17) Uani 1 1 d U
H13 H 0.6178 0.5772 -0.4619 0.027 Uiso 1 1 calc R
C15 C 0.7091(4) 0.4617(7) -0.4422(9) 0.0198(17) Uani 1 1 d U
C9 C 0.6250(4) 0.6028(7) -0.1370(9) 0.0221(17) Uani 1 1 d U
C26 C -0.1876(4) 0.9431(7) 0.6758(9) 0.0258(17) Uani 1 1 d U
C23 C -0.1435(4) 0.7623(7) 0.7253(10) 0.0299(18) Uani 1 1 d U
C14 C 0.6051(4) 0.6153(6) -0.2726(8) 0.0223(17) Uani 1 1 d U
H14 H 0.5740 0.6549 -0.2957 0.027 Uiso 1 1 calc R
C25 C -0.2159(4) 0.8774(7) 0.7511(9) 0.0307(18) Uani 1 1 d U
H25 H -0.2502 0.8937 0.7857 0.037 Uiso 1 1 calc R
C22 C 0.0258(4) 0.6486(6) 0.4538(9) 0.0227(17) Uani 1 1 d U
H22 H 0.0328 0.6579 0.3635 0.027 Uiso 1 1 calc R
C19 C 0.0047(4) 0.6204(7) 0.7237(9) 0.0266(17) Uani 1 1 d U
H19 H -0.0027 0.6113 0.8137 0.032 Uiso 1 1 calc R
C24 C -0.1928(4) 0.7876(7) 0.7746(10) 0.0327(18) Uani 1 1 d U
C10 C 0.6721(4) 0.5449(6) -0.1024(9) 0.0205(17) Uani 1 1 d U
H10 H 0.6855 0.5369 -0.0118 0.025 Uiso 1 1 calc R
C27 C -0.1381(4) 0.9159(7) 0.6219(10) 0.0331(18) Uani 1 1 d U
H27 H -0.1200 0.9583 0.5674 0.040 Uiso 1 1 calc R
C8 C 0.4288(4) 0.5605(7) -0.2897(9) 0.033(3) Uani 1 1 d U
H8A H 0.4475 0.5294 -0.3601 0.050 Uiso 1 1 calc R
H8B H 0.4086 0.6154 -0.3264 0.050 Uiso 1 1 calc R
H8C H 0.4022 0.5175 -0.2536 0.050 Uiso 1 1 calc R
C28 C -0.1137(4) 0.8247(7) 0.6471(9) 0.0317(17) Uani 1 1 d U
H28 H -0.0794 0.8072 0.6130 0.038 Uiso 1 1 calc R
O17 O -0.2485(2) 1.0704(4) 0.7306(5) 0.0185(14) Uani 1 1 d U
O5 O 0.2836(2) 0.7012(4) -0.0065(5) 0.0171(14) Uani 1 1 d U
O3 O 0.1680(2) 0.6855(4) 0.6200(6) 0.0227(15) Uani 1 1 d U
O16 O -0.1787(2) 1.1009(4) 0.6011(5) 0.0154(13) Uani 1 1 d U
O11 O 0.7422(3) 0.3946(4) -0.4163(6) 0.0234(15) Uani 1 1 d U
O4 O 0.3078(2) 0.7367(4) 0.2093(5) 0.0199(14) Uani 1 1 d U
O2 O 0.1383(2) 0.7001(4) 0.4031(5) 0.0189(14) Uani 1 1 d U
O1 O 0.1827(2) 0.6209(4) 0.1718(6) 0.0210(15) Uani 1 1 d U
H1A H 0.1515 0.5984 0.2043 0.032 Uiso 1 1 d R
H1B H 0.1735 0.6393 0.0876 0.032 Uiso 1 1 d R
O6 O 0.4707(2) 0.5893(5) -0.1836(6) 0.0261(15) Uani 1 1 d U
O12 O -0.1044(3) 0.5098(5) 0.7529(7) 0.0400(19) Uani 1 1 d U
O14 O -0.1192(3) 0.6750(5) 0.7689(7) 0.0380(17) Uani 1 1 d U
O7 O 0.5468(2) 0.5922(4) 0.0316(6) 0.0253(15) Uani 1 1 d U
O8 O 0.5677(3) 0.7509(4) -0.0584(6) 0.0285(15) Uani 1 1 d U
O10 O 0.6974(3) 0.4944(4) -0.5659(5) 0.0248(16) Uani 1 1 d U
H10A H 0.7164 0.4655 -0.6184 0.037 Uiso 1 1 calc R
O9 O 0.6353(3) 0.6712(5) 0.1099(6) 0.0343(18) Uani 1 1 d U
O15 O -0.2146(3) 0.7235(5) 0.8632(8) 0.059(2) Uani 1 1 d U
S1 S 0.59428(10) 0.66575(18) -0.0059(2) 0.0242(6) Uani 1 1 d .
S2 S -0.10793(11) 0.59129(18) 0.6662(3) 0.0288(6) Uani 1 1 d .
Eu1 Eu 0.222031(17) 0.75456(3) 0.30961(4) 0.01227(14) Uani 1 1 d .
O13 O -0.1502(2) 0.5972(4) 0.5551(7) 0.0350(19) Uani 1 1 d U

loop_
_atom_site_aniso_label
_atom_site_aniso_U_11
_atom_site_aniso_U_22
_atom_site_aniso_U_33
_atom_site_aniso_U_23
_atom_site_aniso_U_13
_atom_site_aniso_U_12
C30 0.050(3) 0.050(3) 0.050(3) 0.0000(10) 0.0049(10) 0.0004(10)
C16 0.018(4) 0.021(4) 0.019(4) -0.002(3) 0.008(3) -0.002(3)
C1 0.014(3) 0.012(3) 0.018(3) -0.001(3) 0.002(3) 0.003(3)
C12 0.020(3) 0.014(3) 0.019(3) -0.005(3) 0.004(3) 0.001(3)
C3 0.015(3) 0.023(3) 0.016(3) -0.003(3) 0.005(3) -0.001(3)
C7 0.017(3) 0.019(3) 0.014(3) 0.002(3) 0.004(3) 0.002(3)
C20 0.018(3) 0.019(3) 0.025(3) 0.001(3) 0.009(3) -0.002(3)
C4 0.019(3) 0.023(3) 0.020(3) 0.001(3) 0.002(3) 0.004(3)
C17 0.019(3) 0.024(4) 0.020(3) 0.001(3) 0.007(3) -0.004(3)
C29 0.025(4) 0.019(4) 0.029(4) 0.002(3) 0.004(3) 0.007(3)
C5 0.018(3) 0.025(3) 0.023(3) -0.002(3) 0.006(3) 0.005(3)
C21 0.021(4) 0.026(4) 0.021(3) 0.001(3) 0.002(3) -0.005(3)
C2 0.015(3) 0.019(3) 0.019(3) 0.004(3) 0.007(3) 0.001(3)
C18 0.019(3) 0.033(4) 0.022(3) 0.001(3) 0.006(3) -0.002(3)
C11 0.020(3) 0.019(3) 0.021(3) -0.001(3) 0.005(3) 0.001(3)
C6 0.022(3) 0.022(3) 0.019(3) 0.001(3) 0.009(3) 0.003(3)
C13 0.024(3) 0.025(4) 0.019(3) -0.002(3) 0.004(3) 0.002(3)
C15 0.020(4) 0.019(4) 0.021(3) -0.003(3) 0.004(3) -0.004(3)
C9 0.022(3) 0.024(3) 0.021(3) -0.005(3) 0.007(3) 0.005(3)
C26 0.027(4) 0.021(4) 0.031(4) 0.002(3) 0.012(3) 0.003(3)
C23 0.031(4) 0.021(4) 0.040(4) 0.004(3) 0.015(3) 0.003(3)
C14 0.025(3) 0.022(4) 0.021(3) -0.003(3) 0.006(3) 0.006(3)
C25 0.028(3) 0.027(3) 0.039(3) 0.008(3) 0.015(3) 0.009(3)
C22 0.023(3) 0.028(4) 0.018(3) 0.004(3) 0.009(3) -0.003(3)
C19 0.025(3) 0.032(4) 0.023(3) 0.002(3) 0.007(3) -0.004(3)
C24 0.034(4) 0.024(4) 0.043(4) 0.011(3) 0.018(3) 0.003(3)
C10 0.021(3) 0.021(4) 0.020(3) -0.002(3) 0.004(3) 0.000(3)
C27 0.037(4) 0.023(4) 0.042(4) 0.010(3) 0.018(3) 0.004(3)
C8 0.044(6) 0.029(6) 0.028(5) -0.008(4) 0.007(5) 0.006(5)
C28 0.033(4) 0.025(4) 0.039(3) 0.006(3) 0.018(3) 0.006(3)
O17 0.021(3) 0.018(3) 0.017(3) 0.007(3) 0.003(3) 0.008(3)
O5 0.013(3) 0.024(3) 0.016(3) 0.002(3) 0.005(3) 0.004(3)
O3 0.016(3) 0.029(4) 0.023(3) -0.009(3) 0.002(3) -0.006(3)
O16 0.016(3) 0.015(3) 0.017(3) 0.001(3) 0.010(3) 0.004(3)
O11 0.030(4) 0.019(4) 0.022(3) -0.005(3) 0.007(3) 0.009(3)
O4 0.014(3) 0.027(4) 0.019(3) -0.005(3) 0.002(2) 0.003(3)
O2 0.012(3) 0.026(3) 0.018(3) 0.004(3) 0.003(3) -0.004(3)
O1 0.023(3) 0.023(4) 0.019(3) 0.001(3) 0.008(3) -0.009(3)
O6 0.018(3) 0.040(4) 0.022(3) -0.008(3) 0.007(3) 0.003(3)
O12 0.041(4) 0.022(4) 0.061(5) 0.016(4) 0.026(4) 0.001(3)
O14 0.043(4) 0.026(4) 0.048(4) 0.008(3) 0.021(3) 0.014(3)
O7 0.017(3) 0.026(4) 0.034(3) -0.001(3) 0.009(3) 0.003(3)
O8 0.035(4) 0.023(4) 0.029(3) -0.005(3) 0.011(3) 0.002(3)
O10 0.037(4) 0.027(4) 0.013(3) 0.005(3) 0.011(3) 0.011(3)
O9 0.031(4) 0.044(4) 0.028(4) -0.017(3) 0.002(3) 0.008(4)
O15 0.054(5) 0.048(5) 0.078(5) 0.010(4) 0.030(4) 0.009(4)
S1 0.0201(14) 0.0282(15) 0.0247(13) -0.0058(12) 0.0035(11) 0.0000(12)
S2 0.0265(15) 0.0192(14) 0.0430(16) 0.0018(12) 0.0158(13) -0.0020(12)
Eu1 0.0112(2) 0.0151(3) 0.0112(2) 0.0002(2) 0.00463(16) 0.0006(2)
O13 0.007(3) 0.022(4) 0.074(5) 0.020(4) -0.009(3) -0.002(3)

loop_
_atom_type_symbol
_atom_type_description
_atom_type_scat_dispersion_real
_atom_type_scat_dispersion_imag
_atom_type_scat_source
C C 0.0033 0.0016 'International Tables Vol C Tables 4.2.6.8 and 6.1.1.4'
H H 0.0000 0.0000 'International Tables Vol C Tables 4.2.6.8 and 6.1.1.4'
Eu Eu -0.1578 3.6682 'International Tables Vol C Tables 4.2.6.8 and 6.1.1.4'
O O 0.0106 0.0060 'International Tables Vol C Tables 4.2.6.8 and 6.1.1.4'
S S 0.1246 0.1234 'International Tables Vol C Tables 4.2.6.8 and 6.1.1.4'

loop_
_geom_angle_atom_site_label_1
_geom_angle_atom_site_label_2
_geom_angle_atom_site_label_3
_geom_angle
_geom_angle_site_symmetry_1
_geom_angle_site_symmetry_3
O3 C16 O2 124.4(9) . .
O3 C16 C17 117.3(8) . .
O2 C16 C17 118.3(8) . .
O5 C1 O4 123.7(8) . .
O5 C1 C2 118.7(8) . .
O4 C1 C2 117.6(7) . .
C13 C12 C11 120.2(8) . .
C13 C12 C15 122.7(7) . .
C11 C12 C15 117.2(8) . .
C2 C3 C4 119.1(8) . .
C2 C7 C6 118.9(8) . .
C21 C20 C19 121.9(9) . .
C21 C20 S2 121.8(7) . .
C19 C20 S2 116.3(7) . .
C5 C4 C3 118.9(8) . .
C18 C17 C22 118.0(9) . .
C18 C17 C16 120.4(8) . .
C22 C17 C16 121.6(8) . .
O16 C29 O17 120.3(8) . .
O16 C29 C26 119.6(9) . .
O17 C29 C26 120.0(9) . .
O16 C29 Eu1 58.0(5) . 3_576
O17 C29 Eu1 63.1(5) . 3_576
C26 C29 Eu1 167.7(6) . 3_576
C4 C5 C6 123.2(9) . .
C4 C5 O7 119.7(8) . .
C6 C5 O7 116.6(8) . .
C20 C21 C22 119.3(8) . .
C3 C2 C7 121.5(8) . .
C3 C2 C1 120.0(8) . .
C7 C2 C1 118.5(7) . .
C17 C18 C19 121.9(8) . .
C10 C11 C12 119.8(8) . .
O6 C6 C5 116.9(8) . .
O6 C6 C7 124.8(7) . .
C5 C6 C7 118.2(8) . .
C14 C13 C12 120.5(8) . .
O11 C15 O10 122.6(9) . .
O11 C15 C12 123.6(8) . .
O10 C15 C12 113.7(8) . .
C10 C9 C14 120.2(8) . .
C10 C9 S1 118.4(6) . .
C14 C9 S1 121.2(7) . .
C27 C26 C25 118.6(9) . .
C27 C26 C29 120.0(9) . .
C25 C26 C29 121.0(9) . .
C24 C23 C28 121.4(10) . .
C24 C23 O14 117.4(9) . .
C28 C23 O14 120.7(9) . .
C13 C14 C9 119.8(8) . .
C24 C25 C26 120.0(10) . .
C21 C22 C17 120.9(8) . .
C18 C19 C20 118.1(9) . .
C23 C24 O15 115.6(9) . .
C23 C24 C25 121.2(10) . .
O15 C24 C25 122.8(10) . .
C11 C10 C9 119.5(8) . .
C26 C27 C28 121.7(10) . .
C23 C28 C27 117.0(10) . .
C29 O17 Eu1 90.6(5) . 3_576
C1 O5 Eu1 160.3(6) . 4_575
C16 O3 Eu1 158.9(6) . 4_576
C29 O16 Eu1 96.4(6) . 3_576
C15 O11 Eu1 157.7(6) . 3_665
C1 O4 Eu1 133.0(5) . .
C16 O2 Eu1 129.6(5) . .
C6 O6 C8 117.6(7) . .
C23 O14 S2 122.4(6) . .
C5 O7 S1 117.6(6) . .
C24 O15 C30 116.7(8) . .
O8 S1 O9 119.2(4) . .
O8 S1 O7 109.8(4) . .
O9 S1 O7 106.5(4) . .
O8 S1 C9 110.2(4) . .
O9 S1 C9 109.0(4) . .
O7 S1 C9 100.4(4) . .
O13 S2 O12 120.8(4) . .
O13 S2 O14 107.9(4) . .
O12 S2 O14 102.5(4) . .
O13 S2 C20 112.0(4) . .
O12 S2 C20 107.9(4) . .
O14 S2 C20 104.1(4) . .
O5 Eu1 O4 82.02(19) 4_576 .
O5 Eu1 O3 142.8(2) 4_576 4_575
O4 Eu1 O3 97.2(2) . 4_575
O5 Eu1 O2 105.23(19) 4_576 .
O4 Eu1 O2 154.9(2) . .
O3 Eu1 O2 91.13(19) 4_575 .
O5 Eu1 O1 145.43(19) 4_576 .
O4 Eu1 O1 88.70(19) . .
O3 Eu1 O1 71.3(2) 4_575 .
O2 Eu1 O1 71.6(2) . .
O5 Eu1 O11 74.11(19) 4_576 3_665
O4 Eu1 O11 79.4(2) . 3_665
O3 Eu1 O11 142.6(2) 4_575 3_665
O2 Eu1 O11 79.6(2) . 3_665
O1 Eu1 O11 71.47(18) . 3_665
O5 Eu1 O16 75.20(18) 4_576 3_576
O4 Eu1 O16 129.6(2) . 3_576
O3 Eu1 O16 77.11(19) 4_575 3_576
O2 Eu1 O16 75.35(19) . 3_576
O1 Eu1 O16 133.07(18) . 3_576
O11 Eu1 O16 133.15(18) 3_665 3_576
O5 Eu1 O17 73.82(18) 4_576 3_576
O4 Eu1 O17 79.1(2) . 3_576
O3 Eu1 O17 69.59(19) 4_575 3_576
O2 Eu1 O17 126.0(2) . 3_576
O1 Eu1 O17 136.89(18) . 3_576
O11 Eu1 O17 143.36(18) 3_665 3_576
O16 Eu1 O17 51.70(19) 3_576 3_576
O5 Eu1 C29 75.2(2) 4_576 3_576
O4 Eu1 C29 105.2(3) . 3_576
O3 Eu1 C29 69.1(2) 4_575 3_576
O2 Eu1 C29 99.9(3) . 3_576
O1 Eu1 C29 139.2(2) . 3_576
O11 Eu1 C29 148.0(2) 3_665 3_576
O16 Eu1 C29 25.6(2) 3_576 3_576
O17 Eu1 C29 26.3(2) 3_576 3_576

loop_
_geom_bond_atom_site_label_1
_geom_bond_atom_site_label_2
_geom_bond_distance
_geom_bond_site_symmetry_2
C30 O15 1.475(13) .
C16 O3 1.242(9) .
C16 O2 1.251(10) .
C16 C17 1.485(12) .
C1 O5 1.252(8) .
C1 O4 1.263(10) .
C1 C2 1.497(11) .
C12 C13 1.380(11) .
C12 C11 1.391(10) .
C12 C15 1.486(12) .
C3 C2 1.381(10) .
C3 C4 1.411(11) .
C7 C2 1.398(11) .
C7 C6 1.400(12) .
C20 C21 1.354(12) .
C20 C19 1.413(11) .
C20 S2 1.740(9) .
C4 C5 1.350(12) .
C17 C18 1.385(12) .
C17 C22 1.412(11) .
C29 O16 1.259(11) .
C29 O17 1.283(11) .
C29 C26 1.464(12) .
C29 Eu1 2.894(9) 3_576
C5 C6 1.393(11) .
C5 O7 1.422(10) .
C21 C22 1.398(12) .
C18 C19 1.388(12) .
C11 C10 1.375(12) .
C6 O6 1.377(10) .
C13 C14 1.360(12) .
C15 O11 1.235(10) .
C15 O10 1.313(9) .
C9 C10 1.391(11) .
C9 C14 1.392(11) .
C9 S1 1.772(9) .
C26 C27 1.373(13) .
C26 C25 1.390(13) .
C23 C24 1.340(13) .
C23 C28 1.396(13) .
C23 O14 1.406(11) .
C25 C24 1.386(13) .
C24 O15 1.385(12) .
C27 C28 1.418(12) .
C8 O6 1.432(9) .
O17 Eu1 2.580(6) 3_576
O5 Eu1 2.306(5) 4_575
O3 Eu1 2.329(5) 4_576
O16 Eu1 2.470(6) 3_576
O11 Eu1 2.463(6) 3_665
O4 Eu1 2.328(6) .
O2 Eu1 2.367(6) .
O1 Eu1 2.456(5) .
O12 S2 1.429(7) .
O14 S2 1.591(7) .
O7 S1 1.587(7) .
O8 S1 1.428(6) .
O9 S1 1.432(6) .
S2 O13 1.417(6) .
Eu1 O5 2.306(5) 4_576
Eu1 O3 2.329(5) 4_575
Eu1 O11 2.463(6) 3_665
Eu1 O16 2.470(6) 3_576
Eu1 O17 2.580(6) 3_576
Eu1 C29 2.894(10) 3_576
